data_2107422
loop_
_publ_author_name
'Haser, R.'
'Pierrot, M.'
'de Broin, C.E.'

_publ_section_title
;
 Etude structurale de la serie des hexacyanoferrates(II,III) d'hydrogene:
 H3+x (Fe(II)x Fe(III)1-x (C N)6)(H2 O)y. I. Struct. cristall. des phases
 hexagonales H, H3 Fe(III) (C N)6 et H3 Co(III) (C N)6, par diffr.
;
_journal_name_full 'Acta Crystallographica B (24,1968-38,1982)'
_journal_page_first 2530
_journal_page_last 2537
_journal_volume 28
_journal_year 1972
_chemical_formula_sum 'C6 H3 Fe N6'
_chemical_name_systematic 'H3 (Fe (C N)6)'
_space_group_IT_number 162
_symmetry_space_group_name_Hall '-P 3 2'
_symmetry_space_group_name_H-M 'P -3 1 m'
_cell_angle_alpha 90
_cell_angle_beta 90
_cell_angle_gamma 120
_cell_formula_units_Z 1
_cell_length_a 6.513
_cell_length_b 6.513
_cell_length_c 5.78
_cell_volume 212.335
_citation_journal_id_ASTM ACBCAR
_cod_data_source_file Haser_ACBCAR_1972_833.cif
_cod_data_source_block C6H3Fe1N6
_cod_original_cell_volume 212.3345
_cod_original_formula_sum 'C6 H3 Fe1 N6'
_cod_database_code 2107422

loop_
_symmetry_equiv_pos_as_xyz
x,y,z
-y,x-y,z
-x+y,-x,z
-y,-x,-z
x,x-y,-z
-x+y,y,-z
-x,-y,-z
y,-x+y,-z
x-y,x,-z
y,x,z
-x,-x+y,z
x-y,-y,z

loop_
_atom_site_label
_atom_site_type_symbol
_atom_site_fract_x
_atom_site_fract_y
_atom_site_fract_z
_atom_site_occupancy
_atom_site_U_iso_or_equiv
Fe1 Fe+3 0 0 0 1 0.0
C1 C+2 0.23744 0 0.19478 1 0.0
N1 N-3 0.37427 0 0.3181 1 0.0
H1 H+1 0.435 0 0.502 0.5 0.0
